data_4309216
loop_
_publ_author_name
'Bao-Qing Ma'
'Karen L. Mulfort'
'Joseph T. Hupp'

_publ_section_title
;
Microporous Pillared Paddle-Wheel Frameworks Based on Mixed-Ligand
Coordination of Zinc Ions
;
_journal_name_full 'Inorganic Chemistry'
_journal_page_first 4912
_journal_page_last 4914
_journal_paper_doi 10.1021/ic050452i
_journal_volume 44
_journal_year 2005
_chemical_formula_sum 'C19.5 H15.5 N2.5 O8.5 Zn2'
_chemical_formula_weight 551.58
_chemical_name_systematic
; 
 ? 
;
_space_group_IT_number 12
_symmetry_cell_setting monoclinic
_symmetry_space_group_name_Hall '-C 2y'
_symmetry_space_group_name_H-M 'C 1 2/m 1'
_atom_sites_solution_hydrogens geom
_atom_sites_solution_primary direct
_atom_sites_solution_secondary difmap
_audit_creation_method SHELXL-97
_cell_angle_alpha 90.00
_cell_angle_beta 105.407(2)
_cell_angle_gamma 90.00
_cell_formula_units_Z 4
_cell_length_a 13.4458(17)
_cell_length_b 11.5837(15)
_cell_length_c 14.0404(18)
_cell_measurement_temperature 120(1)
_cell_volume 2108.2(5)
_computing_cell_refinement SMART
_computing_data_collection smart
_computing_data_reduction SAINT
_computing_molecular_graphics XP
_computing_publication_material XCIF
_computing_structure_refinement 'SHELXL-97 (Sheldrick, 1997)'
_computing_structure_solution 'SHELXS-97 (Sheldrick, 1990)'
_diffrn_ambient_temperature 120(1)
_diffrn_measured_fraction_theta_full 0.926
_diffrn_measured_fraction_theta_max 0.926
_diffrn_measurement_device_type 'SMART CCD 1000'
_diffrn_radiation_monochromator graphite
_diffrn_radiation_source 'fine-focus sealed tube'
_diffrn_radiation_type MoK\a
_diffrn_radiation_wavelength 0.71073
_diffrn_reflns_av_R_equivalents 0.1693
_diffrn_reflns_av_sigmaI/netI 0.1213
_diffrn_reflns_limit_h_max 17
_diffrn_reflns_limit_h_min -18
_diffrn_reflns_limit_k_max 15
_diffrn_reflns_limit_k_min -15
_diffrn_reflns_limit_l_max 18
_diffrn_reflns_limit_l_min -19
_diffrn_reflns_number 10298
_diffrn_reflns_theta_full 29.18
_diffrn_reflns_theta_max 29.18
_diffrn_reflns_theta_min 1.50
_exptl_absorpt_coefficient_mu 2.330
_exptl_absorpt_correction_T_max 0.785
_exptl_absorpt_correction_T_min 0.695
_exptl_absorpt_correction_type 'face index'
_exptl_crystal_colour colorless
_exptl_crystal_density_diffrn 1.738
_exptl_crystal_density_method 'not measured'
_exptl_crystal_description block
_exptl_crystal_F_000 1112
_exptl_crystal_size_max 0.16
_exptl_crystal_size_mid 0.15
_exptl_crystal_size_min 0.12
_refine_diff_density_max 2.114
_refine_diff_density_min -2.386
_refine_diff_density_rms 0.236
_refine_ls_extinction_method none
_refine_ls_goodness_of_fit_ref 1.118
_refine_ls_hydrogen_treatment mixed
_refine_ls_matrix_type full
_refine_ls_number_parameters 153
_refine_ls_number_reflns 2766
_refine_ls_number_restraints 0
_refine_ls_restrained_S_all 1.118
_refine_ls_R_factor_all 0.1063
_refine_ls_R_factor_gt 0.0740
_refine_ls_shift/su_max 0.001
_refine_ls_shift/su_mean 0.000
_refine_ls_structure_factor_coef Fsqd
_refine_ls_weighting_details 'calc w=1/[\s^2^(Fo^2^)+(0.1049P)^2^+0.0000P] where P=(Fo^2^+2Fc^2^)/3'
_refine_ls_weighting_scheme calc
_refine_ls_wR_factor_gt 0.1793
_refine_ls_wR_factor_ref 0.2104
_reflns_number_gt 1901
_reflns_number_total 2766
_reflns_threshold_expression >2sigma(I)
_cod_data_source_file ic050452isi20050325_110047.cif
_cod_data_source_block c2m
_cod_original_formula_sum 'C19.50 H15.50 N2.50 O8.50 Zn2'
_cod_database_code 4309216

loop_
_symmetry_equiv_pos_as_xyz
'x, y, z'
'-x, y, -z'
'x+1/2, y+1/2, z'
'-x+1/2, y+1/2, -z'
'-x, -y, -z'
'x, -y, z'
'-x+1/2, -y+1/2, -z'
'x+1/2, -y+1/2, z'

loop_
_atom_site_label
_atom_site_type_symbol
_atom_site_fract_x
_atom_site_fract_y
_atom_site_fract_z
_atom_site_U_iso_or_equiv
_atom_site_adp_type
_atom_site_occupancy
_atom_site_symmetry_multiplicity
_atom_site_calc_flag
_atom_site_refinement_flags
_atom_site_disorder_assembly
_atom_site_disorder_group
Zn1 Zn 0.73846(6) 0.5000 0.58264(6) 0.0126(3) Uani 1 2 d S . .
Zn2 Zn 0.76892(6) 0.5000 0.79925(6) 0.0129(3) Uani 1 2 d S . .
N1 N 0.7406(5) 0.5000 0.4388(5) 0.0187(14) Uani 1 2 d S . .
N2 N 0.7755(6) 0.5000 -0.0546(5) 0.0245(15) Uani 1 2 d S . .
O1 O 0.8500(3) 0.3779(4) 0.6322(3) 0.0353(11) Uani 1 1 d . . .
O2 O 0.8769(4) 0.3788(4) 0.7958(3) 0.0449(13) Uani 1 1 d . . .
O3 O 1.1568(4) 0.1214(4) 0.7526(3) 0.0376(12) Uani 1 1 d . . .
O4 O 1.1315(3) 0.1215(4) 0.5884(3) 0.0340(11) Uani 1 1 d . . .
C1 C 0.8971(5) 0.3467(5) 0.7164(5) 0.0278(14) Uani 1 1 d . . .
C2 C 0.9865(5) 0.2671(6) 0.7283(5) 0.0367(17) Uani 1 1 d . . .
H2A H 1.0221 0.2435 0.7932 0.044 Uiso 1 1 calc R . .
C3 C 1.0186(5) 0.2280(6) 0.6547(5) 0.0318(15) Uani 1 1 d . . .
H3A H 0.9818 0.2501 0.5898 0.038 Uiso 1 1 calc R . .
C4 C 1.1098(5) 0.1504(5) 0.6663(5) 0.0298(14) Uani 1 1 d . . .
C5 C 0.7452(5) 0.5985(5) 0.3911(5) 0.0344(16) Uani 1 1 d . . .
H5A H 0.7439 0.6694 0.4246 0.041 Uiso 1 1 calc R . .
C6 C 0.7519(5) 0.6011(5) 0.2943(4) 0.0366(18) Uani 1 1 d . . .
H6A H 0.7528 0.6728 0.2617 0.044 Uiso 1 1 calc R . .
C7 C 0.7570(6) 0.5000 0.2460(6) 0.0239(18) Uani 1 2 d S . .
C8 C 0.7657(7) 0.5000 0.1411(6) 0.0247(18) Uani 1 2 d S . .
C9 C 0.7681(17) 0.5924(10) 0.0923(8) 0.233(12) Uani 1 1 d . . .
H9A H 0.7664 0.6655 0.1226 0.280 Uiso 1 1 calc R . .
C10 C 0.7730(17) 0.5858(10) -0.0063(9) 0.219(10) Uani 1 1 d . . .
H10A H 0.7746 0.6574 -0.0389 0.262 Uiso 1 1 calc R . .
O6 O 0.9938(17) 0.0534(18) 1.0647(16) 0.260(13) Uiso 0.25 1 d P . .
C12 C 0.9938(17) 0.0534(18) 1.0647(16) 0.260(13) Uiso 0.50 1 d P . .
C11 C 1.0000 0.269(3) 1.0000 0.072(8) Uiso 0.50 2 d SP . .
N3 N 1.0000 0.159(3) 1.0000 0.143(13) Uiso 0.50 2 d SP . .

loop_
_atom_site_aniso_label
_atom_site_aniso_U_11
_atom_site_aniso_U_22
_atom_site_aniso_U_33
_atom_site_aniso_U_23
_atom_site_aniso_U_13
_atom_site_aniso_U_12
Zn1 0.0123(5) 0.0153(5) 0.0115(5) 0.000 0.0053(3) 0.000
Zn2 0.0132(5) 0.0146(5) 0.0124(5) 0.000 0.0060(3) 0.000
N1 0.018(3) 0.018(3) 0.020(4) 0.000 0.004(3) 0.000
N2 0.034(4) 0.022(4) 0.020(4) 0.000 0.013(3) 0.000
O1 0.036(3) 0.040(3) 0.031(2) 0.009(2) 0.011(2) 0.021(2)
O2 0.044(3) 0.056(3) 0.036(3) -0.006(2) 0.012(2) 0.035(2)
O3 0.043(3) 0.043(3) 0.028(2) 0.011(2) 0.011(2) 0.031(2)
O4 0.030(2) 0.044(3) 0.026(2) -0.001(2) 0.0058(19) 0.021(2)
C1 0.028(3) 0.025(3) 0.033(3) 0.005(3) 0.013(3) 0.015(3)
C2 0.045(4) 0.038(4) 0.027(3) 0.006(3) 0.010(3) 0.029(3)
C3 0.029(3) 0.040(4) 0.025(3) 0.003(3) 0.005(3) 0.020(3)
C4 0.029(3) 0.027(3) 0.038(4) 0.002(3) 0.018(3) 0.019(3)
C5 0.071(5) 0.016(3) 0.021(3) 0.005(2) 0.021(3) 0.007(3)
C6 0.083(5) 0.014(3) 0.022(3) 0.001(2) 0.030(4) -0.004(3)
C7 0.022(4) 0.032(5) 0.018(4) 0.000 0.006(3) 0.000
C8 0.036(5) 0.030(5) 0.009(4) 0.000 0.009(3) 0.000
C9 0.61(4) 0.075(8) 0.066(8) -0.032(6) 0.187(15) -0.104(14)
C10 0.56(3) 0.080(9) 0.074(8) -0.041(6) 0.184(14) -0.121(14)

loop_
_atom_type_symbol
_atom_type_description
_atom_type_scat_dispersion_real
_atom_type_scat_dispersion_imag
_atom_type_scat_source
C C 0.0033 0.0016 'International Tables Vol C Tables 4.2.6.8 and 6.1.1.4'
H H 0.0000 0.0000 'International Tables Vol C Tables 4.2.6.8 and 6.1.1.4'
N N 0.0061 0.0033 'International Tables Vol C Tables 4.2.6.8 and 6.1.1.4'
O O 0.0106 0.0060 'International Tables Vol C Tables 4.2.6.8 and 6.1.1.4'
Zn Zn 0.2839 1.4301 'International Tables Vol C Tables 4.2.6.8 and 6.1.1.4'

loop_
_geom_angle_atom_site_label_1
_geom_angle_atom_site_label_2
_geom_angle_atom_site_label_3
_geom_angle
_geom_angle_site_symmetry_1
_geom_angle_site_symmetry_3
_geom_angle_publ_flag
N1 Zn1 O4 103.75(18) . 8_455 ?
N1 Zn1 O4 103.75(17) . 3_455 ?
O4 Zn1 O4 87.8(3) 8_455 3_455 ?
N1 Zn1 O1 97.79(18) . 6_565 ?
O4 Zn1 O1 158.42(18) 8_455 6_565 ?
O4 Zn1 O1 88.3(2) 3_455 6_565 ?
N1 Zn1 O1 97.79(18) . . ?
O4 Zn1 O1 88.3(2) 8_455 . ?
O4 Zn1 O1 158.42(18) 3_455 . ?
O1 Zn1 O1 87.5(3) 6_565 . ?
N1 Zn1 Zn2 171.53(18) . . ?
O4 Zn1 Zn2 82.24(12) 8_455 . ?
O4 Zn1 Zn2 82.24(12) 3_455 . ?
O1 Zn1 Zn2 76.20(13) 6_565 . ?
O1 Zn1 Zn2 76.20(13) . . ?
O2 Zn2 O2 87.6(3) 6_565 . ?
O2 Zn2 N2 100.6(2) 6_565 1_556 ?
O2 Zn2 N2 100.6(2) . 1_556 ?
O2 Zn2 O3 160.45(19) 6_565 8_455 ?
O2 Zn2 O3 89.3(2) . 8_455 ?
N2 Zn2 O3 98.92(19) 1_556 8_455 ?
O2 Zn2 O3 89.3(2) 6_565 3_455 ?
O2 Zn2 O3 160.45(19) . 3_455 ?
N2 Zn2 O3 98.92(19) 1_556 3_455 ?
O3 Zn2 O3 87.3(3) 8_455 3_455 ?
O2 Zn2 Zn1 83.12(13) 6_565 . ?
O2 Zn2 Zn1 83.12(13) . . ?
N2 Zn2 Zn1 174.7(2) 1_556 . ?
O3 Zn2 Zn1 77.34(12) 8_455 . ?
O3 Zn2 Zn1 77.34(12) 3_455 . ?
C5 N1 C5 117.7(8) . 6_565 ?
C5 N1 Zn1 121.0(4) . . ?
C5 N1 Zn1 121.0(4) 6_565 . ?
C10 N2 C10 110.7(12) . 6_565 ?
C10 N2 Zn2 124.5(6) . 1_554 ?
C10 N2 Zn2 124.5(6) 6_565 1_554 ?
C1 O1 Zn1 132.1(4) . . ?
C1 O2 Zn2 123.0(4) . . ?
C4 O3 Zn2 129.4(4) . 3_545 ?
C4 O4 Zn1 123.6(4) . 3_545 ?
O1 C1 O2 125.3(5) . . ?
O1 C1 C2 118.8(5) . . ?
O2 C1 C2 115.9(5) . . ?
C3 C2 C1 123.6(6) . . ?
C2 C3 C4 123.9(6) . . ?
O4 C4 O3 126.8(5) . . ?
O4 C4 C3 116.2(6) . . ?
O3 C4 C3 117.1(5) . . ?
N1 C5 C6 122.4(6) . . ?
C7 C6 C5 119.6(6) . . ?
C6 C7 C6 118.3(8) . 6_565 ?
C6 C7 C8 120.8(4) . . ?
C6 C7 C8 120.8(4) 6_565 . ?
C9 C8 C9 114.1(11) 6_565 . ?
C9 C8 C7 122.9(5) 6_565 . ?
C9 C8 C7 122.9(5) . . ?
C8 C9 C10 119.8(11) . . ?
N2 C10 C9 127.8(11) . . ?
N2 C10 C10 34.7(6) . 6_565 ?
C9 C10 C10 93.1(7) . 6_565 ?
C12 O6 O6 0.000(7) 6 6 ?
C12 O6 N3 142.8(12) 6 . ?
O6 O6 N3 142.8(12) 6 . ?
C12 O6 C12 90.000(5) 6 2_757 ?
O6 O6 C12 90.000(5) 6 2_757 ?
N3 O6 C12 52.8(12) . 2_757 ?
C11 N3 C12 142.8(12) . 2_757 ?
C11 N3 O6 142.8(12) . 2_757 ?
C12 N3 O6 0.0(10) 2_757 2_757 ?
C11 N3 O6 142.8(12) . . ?
C12 N3 O6 74(2) 2_757 . ?
O6 N3 O6 74(2) 2_757 . ?

loop_
_geom_bond_atom_site_label_1
_geom_bond_atom_site_label_2
_geom_bond_distance
_geom_bond_site_symmetry_2
_geom_bond_publ_flag
Zn1 N1 2.028(7) . ?
Zn1 O4 2.029(4) 8_455 ?
Zn1 O4 2.029(4) 3_455 ?
Zn1 O1 2.045(4) 6_565 ?
Zn1 O1 2.045(4) . ?
Zn1 Zn2 2.9589(12) . ?
Zn2 O2 2.029(4) 6_565 ?
Zn2 O2 2.029(4) . ?
Zn2 N2 2.031(7) 1_556 ?
Zn2 O3 2.038(4) 8_455 ?
Zn2 O3 2.038(4) 3_455 ?
N1 C5 1.332(7) . ?
N1 C5 1.332(6) 6_565 ?
N2 C10 1.208(10) . ?
N2 C10 1.208(10) 6_565 ?
N2 Zn2 2.031(7) 1_554 ?
O1 C1 1.237(7) . ?
O2 C1 1.272(7) . ?
O3 C4 1.254(7) . ?
O3 Zn2 2.038(4) 3_545 ?
O4 C4 1.251(7) . ?
O4 Zn1 2.029(4) 3_545 ?
C1 C2 1.488(7) . ?
C2 C3 1.302(9) . ?
C3 C4 1.494(7) . ?
C5 C6 1.386(7) . ?
C6 C7 1.363(7) . ?
C7 C6 1.363(7) 6_565 ?
C7 C8 1.508(11) . ?
C8 C9 1.276(11) 6_565 ?
C8 C9 1.276(11) . ?
C9 C10 1.407(12) . ?
C10 C10 1.99(2) 6_565 ?
O6 C12 1.24(4) 6 ?
O6 O6 1.24(4) 6 ?
O6 N3 1.54(3) . ?
O6 C12 1.87(4) 2_757 ?
C11 N3 1.27(4) . ?
N3 C12 1.54(3) 2_757 ?
N3 O6 1.54(3) 2_757 ?
